data_1572951
loop_
_publ_author_name
'Mrad, Houda'
'Elboulali, Adel'
'Baptiste, Beno\^it'
'Akriche, Samah'

_publ_section_title
;
 Synthesis and structure of trans-2,5-dimethylpiperazine-1,4-diium
 dihydrogen diphosphate
;
_journal_coeditor_code HB8111
_journal_issue 11
_journal_name_full 'Acta Crystallographica Section E Crystallographic Communications'
_journal_page_first 1202
_journal_page_last 1205
_journal_paper_doi 10.1107/S2056989024010132
_journal_volume 80
_journal_year 2024
_chemical_formula_iupac 'C6 H16 N2 2+, H2 O7 P2 2-'
_chemical_formula_moiety 'C6 H16 N2 2+, H2 O7 P2 2-'
_chemical_formula_structural 'P2 O7 H2, C6 H16 N2'
_chemical_formula_sum 'C6 H18 N2 O7 P2'
_chemical_formula_weight 292.16
_chemical_name_systematic
;
<i>trans</i>-2,5-Dimethylpiperazine-1,4-diium
dihydrogen diphosphate
;
_space_group_crystal_system monoclinic
_space_group_IT_number 15
_space_group_name_Hall '-C 2yc'
_space_group_name_H-M_alt 'C 1 2/c 1'
_atom_sites_solution_hydrogens geom
_atom_sites_solution_primary direct
_atom_sites_solution_secondary difmap
_audit_creation_method SHELXL-2013
_cell_angle_alpha 90
_cell_angle_beta 91.422(4)
_cell_angle_gamma 90
_cell_formula_units_Z 4
_cell_length_a 10.2557(5)
_cell_length_b 8.3978(5)
_cell_length_c 13.7681(7)
_cell_measurement_reflns_used 2302
_cell_measurement_temperature 293(2)
_cell_measurement_theta_max 31.8280
_cell_measurement_theta_min 3.9640
_cell_volume 1185.42(11)
_computing_cell_refinement
;
CrysAlisPro 1.171.40.53 (Rigaku OD, 2019)
;
_computing_data_collection
;
CrysAlisPro 1.171.40.53 (Rigaku OD, 2019)
;
_computing_data_reduction
;
CrysAlisPro 1.171.40.53 (Rigaku OD, 2019)
;
_computing_molecular_graphics
;
DIAMOND (Brandenburg & Putz, 2005)
;
_computing_publication_material
;
WinGX publication routines (Farrugia, 2012)
;
_computing_structure_refinement
;
<i>SHELXL2018/3</i> (Sheldrick, 2015)
;
_computing_structure_solution
;
SHELXS97 (Sheldrick, 2008)
;
_diffrn_ambient_temperature 293(2)
_diffrn_detector 'CCD plate'
_diffrn_detector_area_resol_mean 16.0318
_diffrn_measured_fraction_theta_full 0.998
_diffrn_measured_fraction_theta_max 0.999
_diffrn_measurement_device 'four-circle diffractometer'
_diffrn_measurement_device_type 'Xcalibur diffractometer with Sapphire3 CCD detector'
_diffrn_measurement_method '\w scans'
_diffrn_radiation_monochromator graphite
_diffrn_radiation_probe x-ray
_diffrn_radiation_type MoK\a
_diffrn_radiation_wavelength 0.71073
_diffrn_reflns_av_R_equivalents 0.0398
_diffrn_reflns_av_unetI/netI 0.0354
_diffrn_reflns_limit_h_max 15
_diffrn_reflns_limit_h_min -15
_diffrn_reflns_limit_k_max 12
_diffrn_reflns_limit_k_min -12
_diffrn_reflns_limit_l_max 21
_diffrn_reflns_limit_l_min -21
_diffrn_reflns_number 9376
_diffrn_reflns_theta_full 25.242
_diffrn_reflns_theta_max 33.136
_diffrn_reflns_theta_min 3.447
_diffrn_source 'fine-focus sealed X-ray tube'
_exptl_absorpt_coefficient_mu 0.394
_exptl_absorpt_correction_T_max 1.00000
_exptl_absorpt_correction_T_min 0.97921
_exptl_absorpt_correction_type multi-scan
_exptl_absorpt_process_details
;
(CrysAlisPro; Rigaku OD, 2019)
;
_exptl_crystal_colour Colorless
_exptl_crystal_density_diffrn 1.637
_exptl_crystal_description Needle
_exptl_crystal_F_000 616
_exptl_crystal_size_max 0.300
_exptl_crystal_size_mid 0.200
_exptl_crystal_size_min 0.100
_refine_diff_density_max 0.585
_refine_diff_density_min -0.385
_refine_ls_extinction_method none
_refine_ls_goodness_of_fit_ref 1.045
_refine_ls_hydrogen_treatment refall
_refine_ls_matrix_type full
_refine_ls_number_parameters 114
_refine_ls_number_reflns 2255
_refine_ls_number_restraints 0
_refine_ls_restrained_S_all 1.045
_refine_ls_R_factor_all 0.0601
_refine_ls_R_factor_gt 0.0405
_refine_ls_shift/su_max 0.001
_refine_ls_shift/su_mean 0.000
_refine_ls_structure_factor_coef Fsqd
_refine_ls_weighting_details 'w=1/[\s^2^(Fo^2^)+(0.0380P)^2^+1.0885P] where P=(Fo^2^+2Fc^2^)/3'
_refine_ls_weighting_scheme calc
_refine_ls_wR_factor_gt 0.0904
_refine_ls_wR_factor_ref 0.1034
_reflns_number_gt 1738
_reflns_number_total 2255
_reflns_threshold_expression 'I > 2\s(I)'
_cod_data_source_file hb8111.cif
_cod_data_source_block I
_cod_depositor_comments 'Adding full bibliography for 1572951.cif.'
_cod_original_sg_symbol_H-M 'C 2/c'
_cod_database_code 1572951
_shelx_space_group_comment
;
The symmetry employed for this shelxl refinement is uniquely defined
by the following loop, which should always be used as a source of
symmetry information in preference to the above space-group names.
They are only intended as comments.
;
_shelx_estimated_absorpt_t_min 0.891
_shelx_estimated_absorpt_t_max 0.962
_shelxl_version_number .2013

loop_
_space_group_symop_operation_xyz
'x, y, z'
'-x, y, -z+1/2'
'x+1/2, y+1/2, z'
'-x+1/2, y+1/2, -z+1/2'
'-x, -y, -z'
'x, -y, z-1/2'
'-x+1/2, -y+1/2, -z'
'x+1/2, -y+1/2, z-1/2'

loop_
_atom_site_type_symbol
_atom_site_label
_atom_site_fract_x
_atom_site_fract_y
_atom_site_fract_z
_atom_site_U_iso_or_equiv
_atom_site_adp_type
_atom_site_calc_flag
_atom_site_occupancy
_atom_site_disorder_assembly
_atom_site_disorder_group
P P1 0.64197(4) 0.21184(5) 0.26767(3) 0.02554(12) Uani d 1 . .
O O1 0.72741(18) 0.0974(2) 0.20950(10) 0.0587(5) Uani d 1 . .
O O2 0.67285(11) 0.20328(14) 0.37398(7) 0.0287(2) Uani d 1 . .
O O3 0.64629(15) 0.37300(17) 0.22218(10) 0.0449(3) Uani d 1 . .
O O4 0.5000 0.1402(2) 0.2500 0.0500(6) Uani d 1 . .
H H1 0.757(3) 0.012(4) 0.240(2) 0.084(10) Uiso d 1 . .
N N1 0.61378(12) 0.40835(16) 0.52268(9) 0.0238(3) Uani d 1 . .
C C1 0.62451(15) 0.57743(19) 0.49245(11) 0.0248(3) Uani d 1 . .
C C2 0.51107(15) 0.62671(18) 0.42671(10) 0.0239(3) Uani d 1 . .
C C3 0.5174(2) 0.8018(2) 0.40212(19) 0.0443(5) Uani d 1 . .
H H1A 0.683(2) 0.385(3) 0.5625(16) 0.042(6) Uiso d 1 . .
H H1B 0.622(2) 0.345(3) 0.4707(16) 0.039(6) Uiso d 1 . .
H H1C 0.6259(18) 0.642(2) 0.5518(14) 0.028(5) Uiso d 1 . .
H H1D 0.7042(19) 0.588(2) 0.4565(14) 0.032(5) Uiso d 1 . .
H H2 0.510(2) 0.559(3) 0.3668(15) 0.039(5) Uiso d 1 . .
H H3A 0.516(3) 0.862(4) 0.460(2) 0.084(10) Uiso d 1 . .
H H3B 0.442(3) 0.833(3) 0.359(2) 0.064(8) Uiso d 1 . .
H H3C 0.603(3) 0.817(3) 0.3694(19) 0.061(7) Uiso d 1 . .

loop_
_atom_site_aniso_label
_atom_site_aniso_U_11
_atom_site_aniso_U_22
_atom_site_aniso_U_33
_atom_site_aniso_U_12
_atom_site_aniso_U_13
_atom_site_aniso_U_23
P1 0.0296(2) 0.0287(2) 0.01809(17) 0.00277(15) -0.00450(13) 0.00137(14)
O1 0.0792(12) 0.0686(11) 0.0291(7) 0.0334(9) 0.0148(7) -0.0004(7)
O2 0.0323(6) 0.0344(6) 0.0189(5) 0.0073(5) -0.0055(4) -0.0012(4)
O3 0.0556(9) 0.0387(7) 0.0400(7) -0.0063(6) -0.0100(6) 0.0169(6)
O4 0.0415(11) 0.0244(9) 0.0823(15) 0.000 -0.0347(10) 0.000
N1 0.0225(6) 0.0279(6) 0.0210(5) 0.0053(5) -0.0025(4) 0.0010(5)
C1 0.0233(6) 0.0276(7) 0.0233(6) -0.0022(5) -0.0009(5) 0.0008(5)
C2 0.0252(7) 0.0260(7) 0.0206(6) 0.0019(5) -0.0006(5) 0.0031(5)
C3 0.0479(11) 0.0303(9) 0.0548(12) 0.0016(8) 0.0029(10) 0.0144(9)

loop_
_atom_type_symbol
_atom_type_description
_atom_type_scat_dispersion_real
_atom_type_scat_dispersion_imag
_atom_type_scat_source
C C 0.0033 0.0016 'International Tables Vol C Tables 4.2.6.8 and 6.1.1.4'
H H 0.0000 0.0000 'International Tables Vol C Tables 4.2.6.8 and 6.1.1.4'
N N 0.0061 0.0033 'International Tables Vol C Tables 4.2.6.8 and 6.1.1.4'
O O 0.0106 0.0060 'International Tables Vol C Tables 4.2.6.8 and 6.1.1.4'
P P 0.1023 0.0942 'International Tables Vol C Tables 4.2.6.8 and 6.1.1.4'

loop_
_geom_angle_atom_site_label_1
_geom_angle_atom_site_label_2
_geom_angle_atom_site_label_3
_geom_angle_site_symmetry_1
_geom_angle_site_symmetry_3
_geom_angle
_geom_angle_publ_flag
O2 P1 O3 . . 116.60(8) ?
O2 P1 O1 . . 111.76(8) ?
O3 P1 O1 . . 108.96(9) ?
O2 P1 O4 . . 107.67(5) ?
O3 P1 O4 . . 108.40(8) ?
O1 P1 O4 . . 102.44(9) ?
P1 O4 P1 . 2_655 135.50(12) ?
C1 N1 C2 . 5_666 112.80(12) ?
N1 C1 C2 . . 111.58(12) ?
N1 C2 C3 5_666 . 109.69(14) ?
N1 C2 C1 5_666 . 108.68(11) ?
C3 C2 C1 . . 111.29(15) ?

loop_
_geom_bond_atom_site_label_1
_geom_bond_atom_site_label_2
_geom_bond_site_symmetry_2
_geom_bond_distance
_geom_bond_publ_flag
P1 O2 . 1.4916(11) ?
P1 O3 . 1.4924(14) ?
P1 O1 . 1.5389(15) ?
P1 O4 . 1.5884(8) ?
O4 P1 2_655 1.5884(8) ?
N1 C1 . 1.484(2) ?
N1 C2 5_666 1.5020(19) ?
C1 C2 . 1.514(2) ?
C2 N1 5_666 1.5020(19) ?
C2 C3 . 1.510(2) ?

loop_
_geom_hbond_atom_site_label_D
_geom_hbond_atom_site_label_H
_geom_hbond_atom_site_label_A
_geom_hbond_site_symmetry_A
_geom_hbond_distance_DH
_geom_hbond_distance_HA
_geom_hbond_distance_DA
_geom_hbond_angle_DHA
O1 H1 O3 4_645 0.88(3) 1.61(3) 2.460(2) 161(3)
N1 H1A O2 7_656 0.90(2) 1.86(2) 2.7454(17) 167(2)
N1 H1B O2 . 0.90(2) 1.87(2) 2.7543(17) 168(2)
C1 H1C O3 6_566 0.982(19) 2.353(19) 3.193(2) 143.0(15)
C1 H1D O1 4_655 0.970(19) 2.41(2) 3.205(2) 139.1(15)
C2 H2 O3 2_655 1.00(2) 2.53(2) 3.344(2) 138.3(15)
